data_2014715
loop_
_publ_author_name
'M. Enriqueta D\'iaz de Vivar'
'Sergio Baggio'
'Mu\~oz, Juan Carlos'
'Ricardo Baggio'

_publ_section_title
;Di-\m-sulfito-bis[(4,4'-dimethyl-2,2'-bipyridine)zinc(II)] dihydrate and
 poly[[aqua(1,10-phenanthroline)zinc(II)]-\m~3~-sulfito-zinc(II)-\m~3~-sulfito]
;
_journal_issue 1
_journal_name_full 'Acta Crystallographica Section C'
_journal_page_first m30
_journal_page_last m33
_journal_paper_doi 10.1107/S0108270104029865
_journal_volume 61
_journal_year 2005
_chemical_formula_iupac '[Zn2 (S O3)2 (C12 H10 N2) (H2 O)]'
_chemical_formula_moiety 'C12 H10 N2 O7 S2 Zn2'
_chemical_formula_sum 'C12 H10 N2 O7 S2 Zn2'
_chemical_formula_weight 489.08
_chemical_name_systematic
;poly[[aqua(1,10-phenanthroline-\k^2^N,N')zinc(II)]-\m~3~-sulfito-\k^2^O:O':O''-
zinc(II)-\m~3~-sulfito-\k^3^O:O:O']
;
_space_group_IT_number 2
_symmetry_cell_setting triclinic
_symmetry_space_group_name_Hall '-P 1'
_symmetry_space_group_name_H-M 'P -1'
_atom_sites_solution_hydrogens geom
_atom_sites_solution_primary direct
_atom_sites_solution_secondary difmap
_audit_creation_method SHELXL-97
_cell_angle_alpha 80.98(3)
_cell_angle_beta 80.39(3)
_cell_angle_gamma 75.55(3)
_cell_formula_units_Z 2
_cell_length_a 8.0271(16)
_cell_length_b 9.4817(19)
_cell_length_c 10.286(2)
_cell_measurement_reflns_used 25
_cell_measurement_temperature 293(2)
_cell_measurement_theta_max 15.99
_cell_measurement_theta_min 10.23
_cell_volume 742.0(3)
_computing_cell_refinement
;
MSC/AFC Diffractometer Control Software
;
_computing_data_collection
;
MSC/AFC Diffractometer Control Software (Molecular Structure
Corporation, 1988)
;
_computing_data_reduction
;
MSC/AFC Diffractometer Control Software
;
_computing_molecular_graphics 'XP in SHELXTL-PC (Sheldrick, 1994)'
_computing_publication_material SHELXL97
_computing_structure_refinement 'SHELXL97 (Sheldrick, 1997)'
_computing_structure_solution 'SHELXS97 (Sheldrick, 1997)'
_diffrn_ambient_temperature 293(2)
_diffrn_measured_fraction_theta_full 1.000
_diffrn_measured_fraction_theta_max 1.000
_diffrn_measurement_device 'Rigaku AFC6'
_diffrn_measurement_method \w/2\q
_diffrn_radiation_monochromator graphite
_diffrn_radiation_source 'fine-focus sealed tube'
_diffrn_radiation_type MoK\a
_diffrn_radiation_wavelength 0.71073
_diffrn_reflns_av_R_equivalents 0.0336
_diffrn_reflns_av_sigmaI/netI 0.0741
_diffrn_reflns_limit_h_max 9
_diffrn_reflns_limit_h_min -9
_diffrn_reflns_limit_k_max 2
_diffrn_reflns_limit_k_min -11
_diffrn_reflns_limit_l_max 12
_diffrn_reflns_limit_l_min -12
_diffrn_reflns_number 3847
_diffrn_reflns_theta_full 25.00
_diffrn_reflns_theta_max 25.99
_diffrn_reflns_theta_min 2.02
_diffrn_standards_decay_% 1.2
_diffrn_standards_interval_count 150
_diffrn_standards_number 3
_exptl_absorpt_coefficient_mu 3.557
_exptl_absorpt_correction_T_max 0.60
_exptl_absorpt_correction_T_min 0.37
_exptl_absorpt_correction_type '\y scan'
_exptl_absorpt_process_details '(North et al., 1968)'
_exptl_crystal_colour colorless
_exptl_crystal_density_diffrn 2.189
_exptl_crystal_density_method 'not measured'
_exptl_crystal_description plates
_exptl_crystal_F_000 488
_exptl_crystal_size_max 0.32
_exptl_crystal_size_mid 0.24
_exptl_crystal_size_min 0.14
_refine_diff_density_max 0.424
_refine_diff_density_min -0.516
_refine_ls_extinction_method none
_refine_ls_goodness_of_fit_ref 0.966
_refine_ls_hydrogen_treatment mixed
_refine_ls_matrix_type full
_refine_ls_number_parameters 232
_refine_ls_number_reflns 2926
_refine_ls_number_restraints 3
_refine_ls_restrained_S_all 0.966
_refine_ls_R_factor_all 0.0811
_refine_ls_R_factor_gt 0.0304
_refine_ls_shift/su_max 0.029
_refine_ls_shift/su_mean 0.002
_refine_ls_structure_factor_coef Fsqd
_refine_ls_weighting_details 'calc w=1/[\s^2^(Fo^2^)+(0.039P)^2^] where P=(Fo^2^+2Fc^2^)/3'
_refine_ls_weighting_scheme calc
_refine_ls_wR_factor_gt 0.0693
_refine_ls_wR_factor_ref 0.0787
_reflns_number_gt 1976
_reflns_number_total 2926
_reflns_threshold_expression I>2\s(I)
_cod_data_source_file ob1207.cif
_cod_data_source_block II
_cod_original_sg_symbol_H-M P_-1
_cod_database_code 2014715

loop_
_symmetry_equiv_pos_as_xyz
'x, y, z'
'-x, -y, -z'

loop_
_atom_site_label
_atom_site_fract_x
_atom_site_fract_y
_atom_site_fract_z
_atom_site_U_iso_or_equiv
_atom_site_adp_type
_atom_site_calc_flag
_atom_site_refinement_flags
_atom_site_occupancy
_atom_site_disorder_assembly
_atom_site_disorder_group
_atom_site_type_symbol
Zn1 0.32018(6) 0.67862(5) 0.16652(4) 0.02456(13) Uani d . 1 . . Zn
Zn2 0.24315(6) 1.00687(5) -0.05093(5) 0.02562(14) Uani d . 1 . . Zn
S1A 0.06614(13) 0.74326(11) -0.04183(10) 0.0248(2) Uani d . 1 . . S
O1A 0.1620(4) 0.8546(3) -0.1232(3) 0.0325(7) Uani d . 1 . . O
O2A -0.0487(4) 0.8238(3) 0.0703(3) 0.0316(7) Uani d . 1 . . O
O3A 0.2031(4) 0.6289(3) 0.0322(3) 0.0285(7) Uani d . 1 . . O
S1B 0.37973(12) 0.99622(11) 0.20246(9) 0.0218(2) Uani d . 1 . . S
O1B 0.3261(4) 0.8940(3) 0.1167(3) 0.0262(6) Uani d . 1 . . O
O2B 0.5763(3) 0.9471(3) 0.1924(3) 0.0295(7) Uani d . 1 . . O
O3B 0.3328(4) 1.1404(3) 0.1200(3) 0.0352(7) Uani d . 1 . . O
N1 0.3915(4) 0.4869(4) 0.2991(3) 0.0239(7) Uani d . 1 . . N
N2 0.1460(4) 0.7310(4) 0.3443(3) 0.0268(8) Uani d . 1 . . N
C1 0.5108(6) 0.3656(5) 0.2744(4) 0.0324(10) Uani d . 1 . . C
H1A 0.5707 0.3599 0.1891 0.039 Uiso calc R 1 . . H
C2 0.5492(6) 0.2472(5) 0.3706(4) 0.0337(10) Uani d . 1 . . C
H2A 0.6330 0.1638 0.3496 0.040 Uiso calc R 1 . . H
C3 0.4638(6) 0.2538(5) 0.4963(4) 0.0358(11) Uani d . 1 . . C
H3A 0.4899 0.1751 0.5617 0.043 Uiso calc R 1 . . H
C4 0.3369(5) 0.3787(5) 0.5267(4) 0.0271(9) Uani d . 1 . . C
C5 0.2341(6) 0.3936(5) 0.6555(4) 0.0330(10) Uani d . 1 . . C
H5A 0.2555 0.3183 0.7246 0.040 Uiso calc R 1 . . H
C6 0.1093(6) 0.5135(5) 0.6771(4) 0.0331(10) Uani d . 1 . . C
H6A 0.0443 0.5192 0.7607 0.040 Uiso calc R 1 . . H
C7 0.0729(5) 0.6341(5) 0.5740(4) 0.0279(9) Uani d . 1 . . C
C8 -0.0588(5) 0.7616(5) 0.5910(4) 0.0332(10) Uani d . 1 . . C
H8A -0.1265 0.7736 0.6729 0.040 Uiso calc R 1 . . H
C9 -0.0859(6) 0.8674(5) 0.4852(4) 0.0326(10) Uani d . 1 . . C
H9A -0.1744 0.9513 0.4941 0.039 Uiso calc R 1 . . H
C10 0.0199(6) 0.8494(5) 0.3633(4) 0.0308(10) Uani d . 1 . . C
H10A 0.0009 0.9235 0.2929 0.037 Uiso calc R 1 . . H
C11 0.1718(5) 0.6235(4) 0.4479(4) 0.0231(8) Uani d . 1 . . C
C12 0.3048(5) 0.4943(4) 0.4243(4) 0.0228(8) Uani d . 1 . . C
O1W 0.5756(4) 0.6350(3) 0.0588(3) 0.0349(7) Uani d D 1 . . O
H1WB 0.612(5) 0.698(3) 0.005(4) 0.042 Uiso d D 1 . . H
H1WA 0.636(5) 0.554(2) 0.044(4) 0.042 Uiso d D 1 . . H

loop_
_atom_site_aniso_label
_atom_site_aniso_U_11
_atom_site_aniso_U_22
_atom_site_aniso_U_33
_atom_site_aniso_U_12
_atom_site_aniso_U_13
_atom_site_aniso_U_23
Zn1 0.0282(3) 0.0208(3) 0.0223(2) -0.0042(2) -0.00138(19) -0.00018(19)
Zn2 0.0220(2) 0.0250(3) 0.0242(2) -0.0005(2) -0.00022(19) 0.0028(2)
S1A 0.0223(5) 0.0224(5) 0.0288(5) -0.0011(4) -0.0054(4) -0.0048(4)
O1A 0.0383(17) 0.0293(16) 0.0284(15) -0.0115(14) 0.0011(13) 0.0016(13)
O2A 0.0256(15) 0.0330(17) 0.0275(15) 0.0067(13) -0.0023(12) -0.0007(13)
O3A 0.0283(15) 0.0199(14) 0.0343(16) 0.0043(12) -0.0088(13) -0.0050(13)
S1B 0.0214(5) 0.0217(5) 0.0197(5) -0.0037(4) 0.0013(4) -0.0013(4)
O1B 0.0301(15) 0.0224(15) 0.0270(15) -0.0088(12) -0.0040(12) -0.0007(12)
O2B 0.0234(15) 0.0380(17) 0.0245(15) -0.0076(13) -0.0010(12) 0.0024(13)
O3B 0.0367(17) 0.0184(15) 0.0431(18) -0.0008(13) -0.0002(14) 0.0038(13)
N1 0.0225(17) 0.0252(18) 0.0217(17) -0.0041(15) -0.0014(13) 0.0000(14)
N2 0.0277(18) 0.0255(19) 0.0273(19) -0.0083(16) 0.0011(15) -0.0048(15)
C1 0.032(2) 0.031(2) 0.030(2) -0.005(2) -0.0006(19) -0.0005(19)
C2 0.030(2) 0.027(2) 0.039(3) 0.002(2) -0.007(2) -0.001(2)
C3 0.040(3) 0.032(2) 0.031(2) -0.004(2) -0.011(2) 0.009(2)
C4 0.029(2) 0.030(2) 0.025(2) -0.0104(19) -0.0046(17) -0.0006(18)
C5 0.042(3) 0.035(3) 0.023(2) -0.013(2) -0.0066(19) 0.0000(19)
C6 0.041(3) 0.038(3) 0.022(2) -0.015(2) 0.0024(19) -0.0048(19)
C7 0.028(2) 0.033(2) 0.024(2) -0.0101(19) 0.0016(18) -0.0064(18)
C8 0.030(2) 0.037(3) 0.032(2) -0.011(2) 0.0076(19) -0.013(2)
C9 0.035(2) 0.023(2) 0.039(3) -0.0037(19) -0.001(2) -0.011(2)
C10 0.033(2) 0.028(2) 0.032(2) -0.0079(19) -0.0028(19) -0.0038(19)
C11 0.025(2) 0.027(2) 0.0206(19) -0.0137(18) -0.0011(16) -0.0043(17)
C12 0.0218(19) 0.025(2) 0.0232(19) -0.0086(17) -0.0045(15) -0.0006(16)
O1W 0.0342(18) 0.0199(16) 0.0418(19) -0.0021(14) 0.0060(14) 0.0042(14)

loop_
_atom_type_symbol
_atom_type_description
_atom_type_scat_dispersion_real
_atom_type_scat_dispersion_imag
_atom_type_scat_source
C C 0.0033 0.0016 'International Tables Vol C Tables 4.2.6.8 and 6.1.1.4'
H H 0.0000 0.0000 'International Tables Vol C Tables 4.2.6.8 and 6.1.1.4'
N N 0.0061 0.0033 'International Tables Vol C Tables 4.2.6.8 and 6.1.1.4'
O O 0.0106 0.0060 'International Tables Vol C Tables 4.2.6.8 and 6.1.1.4'
S S 0.1246 0.1234 'International Tables Vol C Tables 4.2.6.8 and 6.1.1.4'
Zn Zn 0.2839 1.4301 'International Tables Vol C Tables 4.2.6.8 and 6.1.1.4'

loop_
_geom_angle_atom_site_label_1
_geom_angle_atom_site_label_2
_geom_angle_atom_site_label_3
_geom_angle_site_symmetry_1
_geom_angle_site_symmetry_3
_geom_angle
_geom_angle_publ_flag
O3A Zn1 O1B . . 106.21(11) yes
O3A Zn1 N1 . . 107.63(13) yes
O1B Zn1 N1 . . 146.14(13) yes
O3A Zn1 O1W . . 96.47(13) yes
O1B Zn1 O1W . . 85.31(12) yes
N1 Zn1 O1W . . 89.82(12) yes
O3A Zn1 N2 . . 112.27(13) yes
O1B Zn1 N2 . . 90.22(12) yes
N1 Zn1 N2 . . 78.10(13) yes
O1W Zn1 N2 . . 150.99(14) yes
O2A Zn2 O2B 2_575 2_675 103.79(12) yes
O2A Zn2 O1B 2_575 . 128.31(12) yes
O2B Zn2 O1B 2_675 . 115.87(12) yes
O2A Zn2 O1A 2_575 . 101.47(13) yes
O2B Zn2 O1A 2_675 . 102.19(12) yes
O1B Zn2 O1A . . 101.07(12) yes
O1A S1A O2A . . 104.87(17) ?
O1A S1A O3A . . 105.83(17) ?
O2A S1A O3A . . 102.59(16) ?
S1A O1A Zn2 . . 125.85(17) ?
S1A O2A Zn2 . 2_575 126.31(16) ?
S1A O3A Zn1 . . 122.68(17) ?
O3B S1B O2B . . 109.05(16) ?
O3B S1B O1B . . 100.10(17) ?
O2B S1B O1B . . 104.76(17) ?
S1B O1B Zn2 . . 111.33(15) ?
S1B O1B Zn1 . . 127.27(15) ?
Zn2 O1B Zn1 . . 121.27(14) yes
S1B O2B Zn2 . 2_675 130.44(17) ?
C1 N1 C12 . . 118.3(3) ?
C1 N1 Zn1 . . 127.7(3) ?
C12 N1 Zn1 . . 114.0(3) ?
C10 N2 C11 . . 118.0(3) ?
C10 N2 Zn1 . . 129.0(3) ?
C11 N2 Zn1 . . 112.9(3) ?
N1 C1 C2 . . 122.6(4) ?
N1 C1 H1A . . 118.7 ?
C2 C1 H1A . . 118.7 ?
C3 C2 C1 . . 119.6(4) ?
C3 C2 H2A . . 120.2 ?
C1 C2 H2A . . 120.2 ?
C2 C3 C4 . . 119.9(4) ?
C2 C3 H3A . . 120.1 ?
C4 C3 H3A . . 120.1 ?
C3 C4 C12 . . 117.4(4) ?
C3 C4 C5 . . 124.0(4) ?
C12 C4 C5 . . 118.6(4) ?
C6 C5 C4 . . 121.3(4) ?
C6 C5 H5A . . 119.4 ?
C4 C5 H5A . . 119.4 ?
C5 C6 C7 . . 121.5(4) ?
C5 C6 H6A . . 119.2 ?
C7 C6 H6A . . 119.2 ?
C11 C7 C8 . . 117.6(4) ?
C11 C7 C6 . . 118.6(4) ?
C8 C7 C6 . . 123.8(4) ?
C9 C8 C7 . . 118.9(4) ?
C9 C8 H8A . . 120.5 ?
C7 C8 H8A . . 120.5 ?
C8 C9 C10 . . 119.9(4) ?
C8 C9 H9A . . 120.0 ?
C10 C9 H9A . . 120.0 ?
N2 C10 C9 . . 122.6(4) ?
N2 C10 H10A . . 118.7 ?
C9 C10 H10A . . 118.7 ?
N2 C11 C7 . . 122.8(4) ?
N2 C11 C12 . . 117.3(3) ?
C7 C11 C12 . . 119.9(4) ?
N1 C12 C4 . . 122.3(4) ?
N1 C12 C11 . . 117.5(3) ?
C4 C12 C11 . . 120.2(4) ?
Zn1 O1W H1WB . . 122(3) ?
Zn1 O1W H1WA . . 126(3) ?
H1WB O1W H1WA . . 109(2) ?

loop_
_geom_bond_atom_site_label_1
_geom_bond_atom_site_label_2
_geom_bond_site_symmetry_2
_geom_bond_distance
_geom_bond_publ_flag
Zn1 O3A . 1.968(3) yes
Zn1 O1B . 2.037(3) yes
Zn1 N1 . 2.110(3) yes
Zn1 O1W . 2.136(3) yes
Zn1 N2 . 2.152(3) yes
Zn2 O2A 2_575 1.951(3) yes
Zn2 O2B 2_675 1.955(3) yes
Zn2 O1B . 2.002(3) yes
Zn2 O1A . 2.007(3) yes
S1A O1A . 1.523(3) yes
S1A O2A . 1.528(3) yes
S1A O3A . 1.546(3) yes
O2A Zn2 2_575 1.951(3) ?
S1B O3B . 1.489(3) yes
S1B O2B . 1.520(3) yes
S1B O1B . 1.583(3) yes
O2B Zn2 2_675 1.955(3) ?
N1 C1 . 1.329(6) ?
N1 C12 . 1.362(5) ?
N2 C10 . 1.327(5) ?
N2 C11 . 1.358(5) ?
C1 C2 . 1.384(6) ?
C1 H1A . 0.9300 ?
C2 C3 . 1.361(6) ?
C2 H2A . 0.9300 ?
C3 C4 . 1.395(6) ?
C3 H3A . 0.9300 ?
C4 C12 . 1.402(5) ?
C4 C5 . 1.447(6) ?
C5 C6 . 1.335(6) ?
C5 H5A . 0.9300 ?
C6 C7 . 1.441(6) ?
C6 H6A . 0.9300 ?
C7 C11 . 1.408(5) ?
C7 C8 . 1.406(6) ?
C8 C9 . 1.366(6) ?
C8 H8A . 0.9300 ?
C9 C10 . 1.400(6) ?
C9 H9A . 0.9300 ?
C10 H10A . 0.9300 ?
C11 C12 . 1.433(6) ?
O1W H1WB . 0.82(4) ?
O1W H1WA . 0.82(4) ?

loop_
_geom_hbond_atom_site_label_D
_geom_hbond_atom_site_label_H
_geom_hbond_atom_site_label_A
_geom_hbond_site_symmetry_A
_geom_hbond_distance_DH
_geom_hbond_distance_HA
_geom_hbond_distance_DA
_geom_hbond_angle_DHA
_geom_hbond_publ_flag
O1W H1WA O3A 2_665 0.82(4) 2.06(4) 2.873(4) 168(4) yes
O1W H1WB O3B 2_675 0.82(4) 1.93(4) 2.750(4) 173(4) yes
C3 H3A S1B 2_666 0.93 2.90 3.783(4) 160 no
C8 H8A S1B 2_576 0.93 2.89 3.630(5) 138 no
